data_4117679
loop_
_publ_author_name
'Matthew K. Kiesewetter'
'Bj\"orn Corzilius'
'Albert A. Smith'
'Robert G. Griffin'
'Timothy M. Swager'

_publ_section_title
;
 Dynamic Nuclear Polarization with a Water-Soluble Rigid Biradical
;
_journal_name_full 'Journal of the American Chemical Society'
_journal_page_first 4537
_journal_page_last 4540
_journal_paper_doi 10.1021/ja212054e
_journal_volume 134
_journal_year 2012
_chemical_formula_sum 'C35 H60 N2 O16 S6'
_chemical_formula_weight 957.21
_chemical_name_systematic
; 
 ? 
;
_space_group_IT_number 15
_symmetry_cell_setting monoclinic
_symmetry_space_group_name_Hall '-C 2yc'
_symmetry_space_group_name_H-M 'C 1 2/c 1'
_atom_sites_solution_hydrogens geom
_atom_sites_solution_primary direct
_atom_sites_solution_secondary difmap
_audit_creation_method SHELXL-97
_cell_angle_alpha 90.00
_cell_angle_beta 126.9520(10)
_cell_angle_gamma 90.00
_cell_formula_units_Z 4
_cell_length_a 31.8437(6)
_cell_length_b 6.57330(10)
_cell_length_c 25.9326(5)
_cell_measurement_reflns_used 9941
_cell_measurement_temperature 100(2)
_cell_measurement_theta_max 68.41
_cell_measurement_theta_min 3.47
_cell_volume 4337.86(15)
_computing_cell_refinement 'SAINT 7.46A (Bruker-AXS, 2010)'
_computing_data_collection 'APEX2 v2010.7.0 (Bruker-AXS, 2010)'
_computing_data_reduction 'SAINT 7.46A (Bruker-AXS, 2010)'
_computing_molecular_graphics 'Bruker SHELXTL'
_computing_publication_material 'Bruker SHELXTL'
_computing_structure_refinement 'SHELXL-97 (Sheldrick, 2008)'
_computing_structure_solution 'SHELXS-97 (Sheldrick, 2008)'
_diffrn_ambient_temperature 100(2)
_diffrn_detector_area_resol_mean 8.3
_diffrn_measured_fraction_theta_full 0.996
_diffrn_measured_fraction_theta_max 0.996
_diffrn_measurement_device_type 'Bruker Smart APEX2 CCD'
_diffrn_measurement_method '\f and \w scans'
_diffrn_radiation_monochromator graphite
_diffrn_radiation_source 'fine-focus sealed tube'
_diffrn_radiation_type CuK\a
_diffrn_radiation_wavelength 1.54178
_diffrn_reflns_av_R_equivalents 0.0561
_diffrn_reflns_av_sigmaI/netI 0.0352
_diffrn_reflns_limit_h_max 37
_diffrn_reflns_limit_h_min -38
_diffrn_reflns_limit_k_max 7
_diffrn_reflns_limit_k_min -7
_diffrn_reflns_limit_l_max 30
_diffrn_reflns_limit_l_min -30
_diffrn_reflns_number 26416
_diffrn_reflns_theta_full 67.56
_diffrn_reflns_theta_max 67.56
_diffrn_reflns_theta_min 3.53
_exptl_absorpt_coefficient_mu 3.524
_exptl_absorpt_correction_T_max 0.8435
_exptl_absorpt_correction_T_min 0.7195
_exptl_absorpt_correction_type multi-scan
_exptl_absorpt_process_details 'SADABS (Sheldrick, 2009)'
_exptl_crystal_colour colourless
_exptl_crystal_density_diffrn 1.466
_exptl_crystal_description block
_exptl_crystal_F_000 2032
_exptl_crystal_size_max 0.10
_exptl_crystal_size_mid 0.10
_exptl_crystal_size_min 0.05
_refine_diff_density_max 0.829
_refine_diff_density_min -0.467
_refine_diff_density_rms 0.091
_refine_ls_extinction_method none
_refine_ls_goodness_of_fit_ref 1.066
_refine_ls_hydrogen_treatment constr
_refine_ls_matrix_type full
_refine_ls_number_parameters 535
_refine_ls_number_reflns 3903
_refine_ls_number_restraints 975
_refine_ls_restrained_S_all 0.973
_refine_ls_R_factor_all 0.0696
_refine_ls_R_factor_gt 0.0597
_refine_ls_shift/su_max 0.001
_refine_ls_shift/su_mean 0.000
_refine_ls_structure_factor_coef Fsqd
_refine_ls_weighting_details 'calc w=1/[\s^2^(Fo^2^)+(0.0989P)^2^+8.8637P] where P=(Fo^2^+2Fc^2^)/3'
_refine_ls_weighting_scheme calc
_refine_ls_wR_factor_gt 0.1587
_refine_ls_wR_factor_ref 0.1682
_reflns_number_gt 3277
_reflns_number_total 3903
_reflns_threshold_expression >2sigma(I)
_cod_data_source_file ja212054e_si_002.cif
_cod_data_source_block x11136
_cod_original_cell_volume 4337.86(13)
_cod_database_code 4117679

loop_
_symmetry_equiv_pos_as_xyz
'x, y, z'
'-x, y, -z+1/2'
'x+1/2, y+1/2, z'
'-x+1/2, y+1/2, -z+1/2'
'-x, -y, -z'
'x, -y, z-1/2'
'-x+1/2, -y+1/2, -z'
'x+1/2, -y+1/2, z-1/2'

loop_
_atom_site_label
_atom_site_type_symbol
_atom_site_fract_x
_atom_site_fract_y
_atom_site_fract_z
_atom_site_U_iso_or_equiv
_atom_site_adp_type
_atom_site_occupancy
_atom_site_symmetry_multiplicity
_atom_site_calc_flag
_atom_site_refinement_flags
_atom_site_disorder_assembly
_atom_site_disorder_group
S1 S 0.93543(4) 0.5938(3) 0.75970(8) 0.0371(4) Uani 0.891(7) 1 d PDU A 1
O1 O 0.93264(11) 0.7427(5) 0.7169(2) 0.0475(8) Uani 0.891(7) 1 d PDU A 1
O2 O 0.93268(11) 0.6612(6) 0.81023(16) 0.0529(9) Uani 0.891(7) 1 d PDU A 1
C1 C 0.99361(13) 0.4507(6) 0.79567(19) 0.0343(9) Uani 0.891(7) 1 d PDU A 1
H1A H 1.0238 0.5448 0.8211 0.041 Uiso 0.891(7) 1 calc PR A 1
H1B H 0.9957 0.3537 0.8264 0.041 Uiso 0.891(7) 1 calc PR A 1
C2 C 1.0000 0.3299(9) 0.7500 0.0326(9) Uani 0.891(7) 2 d SPDU . 1
C3 C 0.95371(14) 0.1816(7) 0.7086(2) 0.0327(8) Uani 0.891(7) 1 d PDU A 1
H3A H 0.9535 0.0869 0.7381 0.039 Uiso 0.891(7) 1 calc PR A 1
H3B H 0.9607 0.0996 0.6825 0.039 Uiso 0.891(7) 1 calc PR A 1
S2 S 0.88980(9) 0.2863(4) 0.65548(11) 0.0338(4) Uani 0.891(7) 1 d PDU A 1
O3 O 0.88832(19) 0.4339(6) 0.61405(19) 0.0418(9) Uani 0.891(7) 1 d PDU A 1
O4 O 0.85400(16) 0.1177(6) 0.62642(18) 0.0430(8) Uani 0.891(7) 1 d PDU A 1
C4 C 0.88041(12) 0.4153(6) 0.71054(16) 0.0336(7) Uani 0.891(7) 1 d PDU A 1
C5 C 0.83227(13) 0.5567(6) 0.67295(19) 0.0377(8) Uani 0.891(7) 1 d PDU A 1
H5A H 0.8388 0.6722 0.7014 0.045 Uiso 0.891(7) 1 calc PR A 1
H5B H 0.8299 0.6132 0.6359 0.045 Uiso 0.891(7) 1 calc PR A 1
C6 C 0.77852(13) 0.4644(6) 0.64706(18) 0.0378(8) Uani 0.891(7) 1 d PDU A 1
C7 C 0.74972(17) 0.3721(7) 0.57900(18) 0.0434(9) Uani 0.891(7) 1 d PDU A 1
H7A H 0.7733 0.2747 0.5787 0.052 Uiso 0.891(7) 1 calc PR A 1
H7B H 0.7184 0.2965 0.5679 0.052 Uiso 0.891(7) 1 calc PR A 1
C8 C 0.73297(17) 0.5352(8) 0.5292(2) 0.0556(11) Uani 0.891(7) 1 d PDU A 1
H8A H 0.7646 0.6008 0.5379 0.067 Uiso 0.891(7) 1 calc PR A 1
H8B H 0.7133 0.4715 0.4860 0.067 Uiso 0.891(7) 1 calc PR A 1
C9 C 0.72805(18) 0.7845(8) 0.5900(3) 0.0575(11) Uani 0.891(7) 1 d PDU A 1
H9A H 0.7054 0.8913 0.5886 0.069 Uiso 0.891(7) 1 calc PR A 1
H9B H 0.7601 0.8506 0.6001 0.069 Uiso 0.891(7) 1 calc PR A 1
O5 O 0.70075(13) 0.6869(6) 0.52889(17) 0.0627(9) Uani 0.891(7) 1 d PDU A 1
C10 C 0.74304(15) 0.6332(7) 0.6422(2) 0.0467(9) Uani 0.891(7) 1 d PDU A 1
H10A H 0.7108 0.5716 0.6329 0.056 Uiso 0.891(7) 1 calc PR A 1
H10B H 0.7616 0.7048 0.6841 0.056 Uiso 0.891(7) 1 calc PR A 1
C11 C 0.83321(13) 0.2688(7) 0.75720(16) 0.0372(8) Uani 0.891(7) 1 d PDU A 1
N1 N 0.78441(12) 0.3013(6) 0.69079(16) 0.0406(8) Uani 0.891(7) 1 d PDU A 1
O6 O 0.74133(12) 0.2257(7) 0.67693(17) 0.0534(9) Uani 0.891(7) 1 d PDU A 1
C12 C 0.83893(15) 0.4351(7) 0.80220(18) 0.0453(9) Uani 0.891(7) 1 d PDU A 1
H12A H 0.8056 0.4489 0.7969 0.054 Uiso 0.891(7) 1 calc PR A 1
H12B H 0.8464 0.5667 0.7906 0.054 Uiso 0.891(7) 1 calc PR A 1
C13 C 0.88361(19) 0.3840(9) 0.8728(2) 0.0572(11) Uani 0.891(7) 1 d PDU A 1
H13A H 0.9174 0.3851 0.8789 0.069 Uiso 0.891(7) 1 calc PR A 1
H13B H 0.8853 0.4902 0.9011 0.069 Uiso 0.891(7) 1 calc PR A 1
O7 O 0.87669(13) 0.1906(7) 0.89149(14) 0.0560(9) Uani 0.891(7) 1 d PDU A 1
C14 C 0.87490(18) 0.0345(8) 0.85271(19) 0.0520(10) Uani 0.891(7) 1 d PDU A 1
H14A H 0.8715 -0.0988 0.8676 0.062 Uiso 0.891(7) 1 calc PR A 1
H14B H 0.9082 0.0339 0.8575 0.062 Uiso 0.891(7) 1 calc PR A 1
C15 C 0.82927(16) 0.0632(7) 0.78225(18) 0.0446(9) Uani 0.891(7) 1 d PDU A 1
H15A H 0.7958 0.0568 0.7770 0.054 Uiso 0.891(7) 1 calc PR A 1
H15B H 0.8292 -0.0482 0.7565 0.054 Uiso 0.891(7) 1 calc PR A 1
C16 C 0.87917(14) 0.2547(6) 0.75229(18) 0.0369(8) Uani 0.891(7) 1 d PDU A 1
H16A H 0.9125 0.2634 0.7964 0.044 Uiso 0.891(7) 1 calc PR A 1
H16B H 0.8780 0.1188 0.7350 0.044 Uiso 0.891(7) 1 calc PR A 1
S1A S 0.9355(4) 0.645(2) 0.7404(9) 0.047(3) Uani 0.109(7) 1 d PDU A 2
O1A O 0.9313(10) 0.742(4) 0.6885(14) 0.051(5) Uani 0.109(7) 1 d PDU A 2
O2A O 0.9335(9) 0.755(4) 0.7871(13) 0.058(5) Uani 0.109(7) 1 d PDU A 2
C1A C 0.9929(9) 0.497(5) 0.7857(14) 0.038(4) Uani 0.109(7) 1 d PDU A 2
H1A1 H 1.0235 0.5895 0.8060 0.045 Uiso 0.109(7) 1 calc PR A 2
H1A2 H 0.9942 0.4310 0.8210 0.045 Uiso 0.109(7) 1 calc PR A 2
C2A C 1.0000 0.330(6) 0.7500 0.036(4) Uani 0.109(7) 2 d SPDU . 2
C3A C 0.9524(9) 0.186(5) 0.713(2) 0.043(5) Uani 0.109(7) 1 d PDU A 2
H3A1 H 0.9528 0.1079 0.7463 0.052 Uiso 0.109(7) 1 calc PR A 2
H3A2 H 0.9588 0.0878 0.6899 0.052 Uiso 0.109(7) 1 calc PR A 2
S2A S 0.8874(8) 0.280(4) 0.6573(11) 0.053(4) Uani 0.109(7) 1 d PDU A 2
O3A O 0.8815(17) 0.381(6) 0.6052(15) 0.051(6) Uani 0.109(7) 1 d PDU A 2
O4A O 0.8536(12) 0.109(5) 0.6437(17) 0.059(7) Uani 0.109(7) 1 d PDU A 2
C4A C 0.8807(7) 0.461(3) 0.7053(11) 0.049(3) Uani 0.109(7) 1 d PDU A 2
C5A C 0.8328(8) 0.599(5) 0.6624(17) 0.048(3) Uani 0.109(7) 1 d PDU A 2
H5A1 H 0.8323 0.6445 0.6257 0.058 Uiso 0.109(7) 1 calc PR A 2
H5A2 H 0.8378 0.7219 0.6877 0.058 Uiso 0.109(7) 1 calc PR A 2
C6A C 0.7783(9) 0.510(4) 0.6348(12) 0.053(3) Uani 0.109(7) 1 d PDU A 2
C7A C 0.7529(16) 0.409(5) 0.5684(14) 0.061(4) Uani 0.109(7) 1 d PDU A 2
H7A1 H 0.7766 0.3016 0.5724 0.073 Uiso 0.109(7) 1 calc PR A 2
H7A2 H 0.7194 0.3430 0.5540 0.073 Uiso 0.109(7) 1 calc PR A 2
C8A C 0.7423(17) 0.564(6) 0.5186(16) 0.072(5) Uani 0.109(7) 1 d PDU A 2
H8A1 H 0.7755 0.6341 0.5337 0.086 Uiso 0.109(7) 1 calc PR A 2
H8A2 H 0.7286 0.4953 0.4774 0.086 Uiso 0.109(7) 1 calc PR A 2
C9A C 0.7290(17) 0.821(5) 0.5674(17) 0.072(5) Uani 0.109(7) 1 d PDU A 2
H9A1 H 0.7052 0.9311 0.5612 0.087 Uiso 0.109(7) 1 calc PR A 2
H9A2 H 0.7615 0.8848 0.5780 0.087 Uiso 0.109(7) 1 calc PR A 2
O5A O 0.7045(13) 0.711(5) 0.5089(14) 0.078(5) Uani 0.109(7) 1 d PDU A 2
C10A C 0.7426(12) 0.690(5) 0.6229(16) 0.060(4) Uani 0.109(7) 1 d PDU A 2
H10C H 0.7098 0.6366 0.6142 0.072 Uiso 0.109(7) 1 calc PR A 2
H10D H 0.7605 0.7742 0.6624 0.072 Uiso 0.109(7) 1 calc PR A 2
C11A C 0.8305(9) 0.347(5) 0.7508(10) 0.053(3) Uani 0.109(7) 1 d PDU A 2
N1A N 0.7832(8) 0.365(5) 0.6820(11) 0.052(3) Uani 0.109(7) 1 d PDU A 2
O6A O 0.7382(10) 0.313(6) 0.6694(18) 0.070(7) Uani 0.109(7) 1 d PDU A 2
C12A C 0.8350(13) 0.527(5) 0.7915(13) 0.059(4) Uani 0.109(7) 1 d PDU A 2
H12C H 0.8009 0.5495 0.7837 0.071 Uiso 0.109(7) 1 calc PR A 2
H12D H 0.8444 0.6516 0.7793 0.071 Uiso 0.109(7) 1 calc PR A 2
C13A C 0.8777(15) 0.479(6) 0.8634(14) 0.065(5) Uani 0.109(7) 1 d PDU A 2
H13C H 0.9121 0.4717 0.8710 0.078 Uiso 0.109(7) 1 calc PR A 2
H13D H 0.8793 0.5926 0.8895 0.078 Uiso 0.109(7) 1 calc PR A 2
O7A O 0.8700(14) 0.294(6) 0.8857(12) 0.068(5) Uani 0.109(7) 1 d PDU A 2
C14A C 0.8695(15) 0.131(5) 0.8501(13) 0.061(4) Uani 0.109(7) 1 d PDU A 2
H14C H 0.8647 0.0020 0.8659 0.074 Uiso 0.109(7) 1 calc PR A 2
H14D H 0.9039 0.1240 0.8579 0.074 Uiso 0.109(7) 1 calc PR A 2
C15A C 0.8267(13) 0.148(5) 0.7784(13) 0.056(4) Uani 0.109(7) 1 d PDU A 2
H15C H 0.7920 0.1412 0.7701 0.068 Uiso 0.109(7) 1 calc PR A 2
H15D H 0.8292 0.0320 0.7562 0.068 Uiso 0.109(7) 1 calc PR A 2
C16A C 0.8807(10) 0.332(5) 0.7538(14) 0.051(3) Uani 0.109(7) 1 d PDU A 2
H16C H 0.9114 0.3707 0.7977 0.061 Uiso 0.109(7) 1 calc PR A 2
H16D H 0.8855 0.1877 0.7472 0.061 Uiso 0.109(7) 1 calc PR A 2
S1S S 0.03843(4) 1.0144(2) 0.94708(6) 0.0546(4) Uani 0.843(5) 1 d PDU B 1
O1S O 0.00568(14) 1.0874(6) 0.87795(17) 0.0634(11) Uani 0.843(5) 1 d PDU B 1
C1S C 0.0984(2) 1.1528(10) 0.9899(2) 0.0713(14) Uani 0.843(5) 1 d PDU B 1
H1S1 H 0.0919 1.2939 0.9955 0.107 Uiso 0.843(5) 1 calc PR B 1
H1S2 H 0.1128 1.1506 0.9655 0.107 Uiso 0.843(5) 1 calc PR B 1
H1S3 H 0.1236 1.0904 1.0323 0.107 Uiso 0.843(5) 1 calc PR B 1
C2S C 0.0663(3) 0.7773(10) 0.9470(3) 0.094(2) Uani 0.843(5) 1 d PDU B 1
H2S1 H 0.0387 0.6739 0.9246 0.141 Uiso 0.843(5) 1 calc PR B 1
H2S2 H 0.0932 0.7338 0.9916 0.141 Uiso 0.843(5) 1 calc PR B 1
H2S3 H 0.0824 0.7946 0.9248 0.141 Uiso 0.843(5) 1 calc PR B 1
S1T S 0.0310(6) 0.919(3) 0.9174(8) 0.171(6) Uani 0.157(5) 1 d PDU B 2
O1T O 0.0168(11) 0.803(5) 0.9566(13) 0.148(9) Uani 0.157(5) 1 d PDU B 2
C1T C 0.0970(8) 0.992(6) 0.9683(13) 0.117(9) Uani 0.157(5) 1 d PDU B 2
H1T1 H 0.1190 0.8821 0.9712 0.176 Uiso 0.157(5) 1 calc PR B 2
H1T2 H 0.1069 1.0220 1.0114 0.176 Uiso 0.157(5) 1 calc PR B 2
H1T3 H 0.1020 1.1144 0.9509 0.176 Uiso 0.157(5) 1 calc PR B 2
C2T C -0.0015(15) 1.155(5) 0.896(2) 0.129(15) Uani 0.157(5) 1 d PDU B 2
H2T1 H -0.0392 1.1342 0.8622 0.193 Uiso 0.157(5) 1 calc PR B 2
H2T2 H 0.0125 1.2444 0.8791 0.193 Uiso 0.157(5) 1 calc PR B 2
H2T3 H 0.0040 1.2175 0.9336 0.193 Uiso 0.157(5) 1 calc PR B 2

loop_
_atom_site_aniso_label
_atom_site_aniso_U_11
_atom_site_aniso_U_22
_atom_site_aniso_U_33
_atom_site_aniso_U_23
_atom_site_aniso_U_13
_atom_site_aniso_U_12
S1 0.0279(4) 0.0329(7) 0.0481(7) -0.0094(5) 0.0216(4) -0.0040(4)
O1 0.0369(14) 0.0294(14) 0.067(2) 0.0068(15) 0.0263(16) 0.0014(11)
O2 0.0375(13) 0.060(2) 0.0598(17) -0.0269(15) 0.0284(13) -0.0081(14)
C1 0.0244(14) 0.0353(19) 0.0378(18) -0.0054(14) 0.0158(13) -0.0043(13)
C2 0.0256(18) 0.034(2) 0.036(2) 0.000 0.0171(17) 0.000
C3 0.0268(15) 0.0321(17) 0.0369(17) -0.0013(13) 0.0179(13) 0.0007(12)
S2 0.0245(6) 0.0372(7) 0.0349(7) -0.0024(5) 0.0154(5) 0.0016(5)
O3 0.0339(19) 0.050(2) 0.0399(17) 0.0059(15) 0.0215(17) 0.0088(15)
O4 0.0303(13) 0.0460(15) 0.0402(18) -0.0097(13) 0.0146(13) -0.0011(12)
C4 0.0240(13) 0.0364(17) 0.0386(16) -0.0030(13) 0.0179(12) -0.0029(12)
C5 0.0291(14) 0.041(2) 0.0423(19) 0.0006(14) 0.0210(13) 0.0025(13)
C6 0.0258(14) 0.048(2) 0.0371(16) 0.0013(14) 0.0176(13) 0.0020(13)
C7 0.0300(16) 0.059(2) 0.0384(17) -0.0013(15) 0.0190(14) 0.0012(15)
C8 0.041(2) 0.081(3) 0.0414(19) 0.0062(19) 0.0233(16) 0.008(2)
C9 0.043(2) 0.060(2) 0.063(3) 0.0096(19) 0.029(2) 0.0137(18)
O5 0.0457(16) 0.082(2) 0.0496(17) 0.0164(16) 0.0229(14) 0.0184(15)
C10 0.0320(16) 0.061(2) 0.047(2) -0.0024(17) 0.0236(16) 0.0053(16)
C11 0.0271(14) 0.050(2) 0.0343(15) -0.0016(14) 0.0185(12) -0.0044(14)
N1 0.0268(13) 0.053(2) 0.0400(14) -0.0002(13) 0.0191(12) -0.0036(13)
O6 0.0308(12) 0.073(3) 0.0499(16) 0.0012(16) 0.0208(12) -0.0128(15)
C12 0.0395(18) 0.055(2) 0.0468(18) -0.0076(16) 0.0290(16) -0.0034(18)
C13 0.057(2) 0.066(3) 0.0438(19) -0.012(2) 0.0277(19) -0.014(2)
O7 0.0506(16) 0.075(2) 0.0408(14) -0.0027(14) 0.0266(13) -0.0111(17)
C14 0.051(2) 0.060(2) 0.0452(19) 0.0033(17) 0.0294(17) -0.007(2)
C15 0.0402(18) 0.053(2) 0.0425(17) -0.0012(16) 0.0260(15) -0.0077(18)
C16 0.0309(15) 0.0409(19) 0.0411(16) 0.0001(15) 0.0228(14) -0.0011(14)
S1A 0.037(3) 0.041(5) 0.071(7) -0.001(4) 0.037(4) 0.003(3)
O1A 0.041(9) 0.037(9) 0.065(10) 0.007(7) 0.027(8) 0.005(6)
O2A 0.039(8) 0.059(10) 0.073(10) -0.014(8) 0.032(8) 0.001(7)
C1A 0.032(3) 0.040(7) 0.043(7) -0.002(4) 0.024(5) -0.003(4)
C2A 0.024(5) 0.035(7) 0.042(7) 0.000 0.017(5) 0.000
C3A 0.023(5) 0.037(7) 0.044(8) 0.002(5) 0.006(6) 0.000(3)
S2A 0.025(4) 0.054(7) 0.049(6) -0.002(5) 0.005(5) 0.007(4)
O3A 0.030(11) 0.049(13) 0.033(7) -0.010(7) -0.003(7) 0.008(9)
O4A 0.020(6) 0.055(8) 0.053(13) -0.003(8) -0.005(10) 0.005(7)
C4A 0.032(3) 0.048(6) 0.056(5) 0.004(3) 0.021(4) 0.001(3)
C5A 0.036(3) 0.051(6) 0.055(6) 0.008(4) 0.026(4) 0.005(4)
C6A 0.033(3) 0.061(5) 0.056(4) 0.007(4) 0.022(4) 0.004(4)
C7A 0.038(6) 0.072(6) 0.054(4) 0.005(4) 0.018(5) 0.005(5)
C8A 0.052(7) 0.082(7) 0.052(5) 0.013(6) 0.015(6) 0.010(6)
C9A 0.050(7) 0.073(6) 0.062(7) 0.015(5) 0.017(6) 0.012(6)
O5A 0.056(7) 0.085(7) 0.059(6) 0.015(6) 0.016(6) 0.015(6)
C10A 0.034(5) 0.069(6) 0.062(6) 0.010(5) 0.021(6) 0.011(5)
C11A 0.036(4) 0.056(5) 0.055(4) 0.005(4) 0.022(3) -0.003(5)
N1A 0.030(4) 0.060(6) 0.057(4) 0.004(4) 0.021(4) -0.003(5)
O6A 0.035(5) 0.074(14) 0.085(11) 0.005(11) 0.028(5) -0.014(10)
C12A 0.042(6) 0.060(6) 0.059(5) 0.002(5) 0.022(5) 0.000(7)
C13A 0.053(7) 0.064(6) 0.057(5) 0.001(6) 0.022(5) -0.002(7)
O7A 0.056(7) 0.066(7) 0.058(5) 0.003(5) 0.023(6) -0.003(7)
C14A 0.051(6) 0.063(6) 0.057(5) 0.006(5) 0.026(5) -0.007(7)
C15A 0.040(6) 0.059(6) 0.058(5) 0.005(4) 0.023(5) -0.006(6)
C16A 0.030(4) 0.046(6) 0.059(5) 0.007(5) 0.017(4) -0.002(5)
S1S 0.0444(6) 0.0724(9) 0.0454(7) 0.0124(5) 0.0261(5) 0.0035(5)
O1S 0.0402(16) 0.085(2) 0.0508(19) 0.0241(18) 0.0200(14) -0.0004(16)
C1S 0.061(3) 0.087(3) 0.044(2) 0.009(2) 0.020(2) -0.005(2)
C2S 0.094(4) 0.084(3) 0.048(3) -0.001(2) 0.013(3) 0.022(3)
S1T 0.139(9) 0.170(11) 0.106(9) 0.023(8) 0.022(7) -0.009(8)
O1T 0.118(13) 0.156(16) 0.081(12) 0.021(12) 0.012(10) 0.014(13)
C1T 0.121(9) 0.126(19) 0.038(12) 0.014(13) 0.012(10) 0.025(12)
C2T 0.067(15) 0.166(16) 0.07(2) 0.014(16) -0.002(17) -0.030(13)

loop_
_atom_type_symbol
_atom_type_description
_atom_type_scat_dispersion_real
_atom_type_scat_dispersion_imag
_atom_type_scat_source
C C 0.0181 0.0091 'International Tables Vol C Tables 4.2.6.8 and 6.1.1.4'
H H 0.0000 0.0000 'International Tables Vol C Tables 4.2.6.8 and 6.1.1.4'
N N 0.0311 0.0180 'International Tables Vol C Tables 4.2.6.8 and 6.1.1.4'
O O 0.0492 0.0322 'International Tables Vol C Tables 4.2.6.8 and 6.1.1.4'
S S 0.3331 0.5567 'International Tables Vol C Tables 4.2.6.8 and 6.1.1.4'

loop_
_geom_angle_atom_site_label_1
_geom_angle_atom_site_label_2
_geom_angle_atom_site_label_3
_geom_angle
_geom_angle_site_symmetry_1
_geom_angle_site_symmetry_3
O2 S1 O1 118.9(2) . .
O2 S1 C1 107.65(19) . .
O1 S1 C1 109.18(18) . .
O2 S1 C4 105.91(16) . .
O1 S1 C4 107.90(17) . .
C1 S1 C4 106.65(17) . .
C2 C1 S1 116.8(2) . .
C2 C1 H1A 108.1 . .
S1 C1 H1A 108.1 . .
C2 C1 H1B 108.1 . .
S1 C1 H1B 108.1 . .
H1A C1 H1B 107.3 . .
C1 C2 C1 117.8(5) . 2_756
C1 C2 C3 107.7(3) . 2_756
C1 C2 C3 110.5(2) 2_756 2_756
C1 C2 C3 110.5(2) . .
C1 C2 C3 107.7(3) 2_756 .
C3 C2 C3 101.5(4) 2_756 .
C2 C3 S2 117.8(3) . .
C2 C3 H3A 107.9 . .
S2 C3 H3A 107.9 . .
C2 C3 H3B 107.9 . .
S2 C3 H3B 107.9 . .
H3A C3 H3B 107.2 . .
O3 S2 O4 118.2(2) . .
O3 S2 C3 110.6(2) . .
O4 S2 C3 106.6(2) . .
O3 S2 C4 109.0(2) . .
O4 S2 C4 108.4(2) . .
C3 S2 C4 102.91(19) . .
C16 C4 C5 115.2(3) . .
C16 C4 S2 108.5(2) . .
C5 C4 S2 110.7(2) . .
C16 C4 S1 111.6(2) . .
C5 C4 S1 103.0(2) . .
S2 C4 S1 107.53(17) . .
C6 C5 C4 117.5(3) . .
C6 C5 H5A 107.9 . .
C4 C5 H5A 107.9 . .
C6 C5 H5B 107.9 . .
C4 C5 H5B 107.9 . .
H5A C5 H5B 107.2 . .
N1 C6 C10 109.5(3) . .
N1 C6 C5 110.7(3) . .
C10 C6 C5 108.8(3) . .
N1 C6 C7 107.7(3) . .
C10 C6 C7 106.8(3) . .
C5 C6 C7 113.2(3) . .
C8 C7 C6 111.2(3) . .
C8 C7 H7A 109.4 . .
C6 C7 H7A 109.4 . .
C8 C7 H7B 109.4 . .
C6 C7 H7B 109.4 . .
H7A C7 H7B 108.0 . .
O5 C8 C7 112.6(3) . .
O5 C8 H8A 109.1 . .
C7 C8 H8A 109.1 . .
O5 C8 H8B 109.1 . .
C7 C8 H8B 109.1 . .
H8A C8 H8B 107.8 . .
O5 C9 C10 110.8(4) . .
O5 C9 H9A 109.5 . .
C10 C9 H9A 109.5 . .
O5 C9 H9B 109.5 . .
C10 C9 H9B 109.5 . .
H9A C9 H9B 108.1 . .
C9 O5 C8 110.7(3) . .
C9 C10 C6 111.8(3) . .
C9 C10 H10A 109.2 . .
C6 C10 H10A 109.2 . .
C9 C10 H10B 109.2 . .
C6 C10 H10B 109.2 . .
H10A C10 H10B 107.9 . .
N1 C11 C12 110.1(3) . .
N1 C11 C15 108.8(3) . .
C12 C11 C15 108.0(3) . .
N1 C11 C16 107.2(3) . .
C12 C11 C16 114.9(3) . .
C15 C11 C16 107.7(3) . .
O6 N1 C11 117.6(3) . .
O6 N1 C6 116.0(3) . .
C11 N1 C6 123.5(3) . .
C11 C12 C13 110.7(3) . .
C11 C12 H12A 109.5 . .
C13 C12 H12A 109.5 . .
C11 C12 H12B 109.5 . .
C13 C12 H12B 109.5 . .
H12A C12 H12B 108.1 . .
O7 C13 C12 112.3(3) . .
O7 C13 H13A 109.2 . .
C12 C13 H13A 109.2 . .
O7 C13 H13B 109.2 . .
C12 C13 H13B 109.2 . .
H13A C13 H13B 107.9 . .
C14 O7 C13 110.8(3) . .
O7 C14 C15 111.5(4) . .
O7 C14 H14A 109.3 . .
C15 C14 H14A 109.3 . .
O7 C14 H14B 109.3 . .
C15 C14 H14B 109.3 . .
H14A C14 H14B 108.0 . .
C14 C15 C11 110.9(3) . .
C14 C15 H15A 109.5 . .
C11 C15 H15A 109.5 . .
C14 C15 H15B 109.5 . .
C11 C15 H15B 109.5 . .
H15A C15 H15B 108.0 . .
C4 C16 C11 116.4(3) . .
C4 C16 H16A 108.2 . .
C11 C16 H16A 108.2 . .
C4 C16 H16B 108.2 . .
C11 C16 H16B 108.2 . .
H16A C16 H16B 107.3 . .
O1A S1A O2A 123.0(16) . .
O1A S1A C1A 110.6(15) . .
O2A S1A C1A 105.6(14) . .
O1A S1A C4A 107.6(13) . .
O2A S1A C4A 103.5(12) . .
C1A S1A C4A 105.0(13) . .
C2A C1A S1A 117.6(19) . .
C2A C1A H1A1 107.9 . .
S1A C1A H1A1 107.9 . .
C2A C1A H1A2 107.9 . .
S1A C1A H1A2 107.9 . .
H1A1 C1A H1A2 107.2 . .
C1A C2A C1A 89(4) 2_756 .
C1A C2A C3A 111.3(17) 2_756 2_756
C1A C2A C3A 121(2) . 2_756
C1A C2A C3A 121(2) 2_756 .
C1A C2A C3A 111.3(17) . .
C3A C2A C3A 104(3) 2_756 .
C2A C3A S2A 121.5(18) . .
C2A C3A H3A1 107.0 . .
S2A C3A H3A1 107.0 . .
C2A C3A H3A2 107.0 . .
S2A C3A H3A2 107.0 . .
H3A1 C3A H3A2 106.7 . .
O3A S2A O4A 118.8(19) . .
O3A S2A C3A 111.4(19) . .
O4A S2A C3A 105.0(17) . .
O3A S2A C4A 110.0(17) . .
O4A S2A C4A 107.4(16) . .
C3A S2A C4A 102.9(15) . .
C16A C4A C5A 115.8(16) . .
C16A C4A S2A 104.9(16) . .
C5A C4A S2A 111.4(17) . .
C16A C4A S1A 115.4(15) . .
C5A C4A S1A 101.7(13) . .
S2A C4A S1A 107.5(11) . .
C4A C5A C6A 117.7(17) . .
C4A C5A H5A1 107.9 . .
C6A C5A H5A1 107.9 . .
C4A C5A H5A2 107.9 . .
C6A C5A H5A2 107.9 . .
H5A1 C5A H5A2 107.2 . .
N1A C6A C10A 111.0(19) . .
N1A C6A C5A 109.3(16) . .
C10A C6A C5A 107.0(19) . .
N1A C6A C7A 111.4(19) . .
C10A C6A C7A 106.2(17) . .
C5A C6A C7A 112(2) . .
C8A C7A C6A 111(2) . .
C8A C7A H7A1 109.5 . .
C6A C7A H7A1 109.5 . .
C8A C7A H7A2 109.5 . .
C6A C7A H7A2 109.5 . .
H7A1 C7A H7A2 108.1 . .
O5A C8A C7A 110(2) . .
O5A C8A H8A1 109.7 . .
C7A C8A H8A1 109.7 . .
O5A C8A H8A2 109.7 . .
C7A C8A H8A2 109.7 . .
H8A1 C8A H8A2 108.2 . .
O5A C9A C10A 113(2) . .
O5A C9A H9A1 109.0 . .
C10A C9A H9A1 109.0 . .
O5A C9A H9A2 109.0 . .
C10A C9A H9A2 109.0 . .
H9A1 C9A H9A2 107.8 . .
C9A O5A C8A 107(2) . .
C9A C10A C6A 113(2) . .
C9A C10A H10C 109.1 . .
C6A C10A H10C 109.1 . .
C9A C10A H10D 109.1 . .
C6A C10A H10D 109.1 . .
H10C C10A H10D 107.8 . .
N1A C11A C12A 111.9(19) . .
N1A C11A C15A 108.7(17) . .
C12A C11A C15A 109.7(17) . .
N1A C11A C16A 109.3(16) . .
C12A C11A C16A 110.4(19) . .
C15A C11A C16A 106.7(18) . .
O6A N1A C6A 113.9(18) . .
O6A N1A C11A 116(2) . .
C6A N1A C11A 124.6(16) . .
C11A C12A C13A 109.0(19) . .
C11A C12A H12C 109.9 . .
C13A C12A H12C 109.9 . .
C11A C12A H12D 109.9 . .
C13A C12A H12D 109.9 . .
H12C C12A H12D 108.3 . .
O7A C13A C12A 115(2) . .
O7A C13A H13C 108.5 . .
C12A C13A H13C 108.5 . .
O7A C13A H13D 108.5 . .
C12A C13A H13D 108.5 . .
H13C C13A H13D 107.5 . .
C14A O7A C13A 109(2) . .
O7A C14A C15A 113(2) . .
O7A C14A H14C 108.9 . .
C15A C14A H14C 108.9 . .
O7A C14A H14D 108.9 . .
C15A C14A H14D 108.9 . .
H14C C14A H14D 107.7 . .
C14A C15A C11A 112.0(19) . .
C14A C15A H15C 109.2 . .
C11A C15A H15C 109.2 . .
C14A C15A H15D 109.2 . .
C11A C15A H15D 109.2 . .
H15C C15A H15D 107.9 . .
C4A C16A C11A 115.7(16) . .
C4A C16A H16C 108.4 . .
C11A C16A H16C 108.4 . .
C4A C16A H16D 108.4 . .
C11A C16A H16D 108.4 . .
H16C C16A H16D 107.4 . .
O1S S1S C1S 107.1(2) . .
O1S S1S C2S 105.3(3) . .
C1S S1S C2S 95.7(3) . .
S1S C1S H1S1 109.5 . .
S1S C1S H1S2 109.5 . .
H1S1 C1S H1S2 109.5 . .
S1S C1S H1S3 109.5 . .
H1S1 C1S H1S3 109.5 . .
H1S2 C1S H1S3 109.5 . .
S1S C2S H2S1 109.5 . .
S1S C2S H2S2 109.5 . .
H2S1 C2S H2S2 109.5 . .
S1S C2S H2S3 109.5 . .
H2S1 C2S H2S3 109.5 . .
H2S2 C2S H2S3 109.5 . .
O1T S1T C1T 109.5(15) . .
O1T S1T C2T 107(2) . .
C1T S1T C2T 101.9(17) . .
S1T C1T H1T1 109.5 . .
S1T C1T H1T2 109.5 . .
H1T1 C1T H1T2 109.5 . .
S1T C1T H1T3 109.5 . .
H1T1 C1T H1T3 109.5 . .
H1T2 C1T H1T3 109.5 . .
S1T C2T H2T1 109.5 . .
S1T C2T H2T2 109.5 . .
H2T1 C2T H2T2 109.5 . .
S1T C2T H2T3 109.5 . .
H2T1 C2T H2T3 109.5 . .
H2T2 C2T H2T3 109.5 . .

loop_
_geom_bond_atom_site_label_1
_geom_bond_atom_site_label_2
_geom_bond_distance
_geom_bond_site_symmetry_2
S1 O2 1.435(3) .
S1 O1 1.441(4) .
S1 C1 1.763(3) .
S1 C4 1.840(3) .
C1 C2 1.537(4) .
C1 H1A 0.9900 .
C1 H1B 0.9900 .
C2 C1 1.538(4) 2_756
C2 C3 1.541(4) 2_756
C2 C3 1.541(4) .
C3 S2 1.773(3) .
C3 H3A 0.9900 .
C3 H3B 0.9900 .
S2 O3 1.427(3) .
S2 O4 1.437(3) .
S2 C4 1.833(3) .
C4 C16 1.530(5) .
C4 C5 1.539(4) .
C5 C6 1.539(4) .
C5 H5A 0.9900 .
C5 H5B 0.9900 .
C6 N1 1.488(5) .
C6 C10 1.533(5) .
C6 C7 1.542(5) .
C7 C8 1.508(6) .
C7 H7A 0.9900 .
C7 H7B 0.9900 .
C8 O5 1.428(5) .
C8 H8A 0.9900 .
C8 H8B 0.9900 .
C9 O5 1.423(6) .
C9 C10 1.506(6) .
C9 H9A 0.9900 .
C9 H9B 0.9900 .
C10 H10A 0.9900 .
C10 H10B 0.9900 .
C11 N1 1.486(4) .
C11 C12 1.528(5) .
C11 C15 1.537(5) .
C11 C16 1.546(4) .
N1 O6 1.290(4) .
C12 C13 1.536(6) .
C12 H12A 0.9900 .
C12 H12B 0.9900 .
C13 O7 1.424(6) .
C13 H13A 0.9900 .
C13 H13B 0.9900 .
O7 C14 1.414(5) .
C14 C15 1.514(5) .
C14 H14A 0.9900 .
C14 H14B 0.9900 .
C15 H15A 0.9900 .
C15 H15B 0.9900 .
C16 H16A 0.9900 .
C16 H16B 0.9900 .
S1A O1A 1.419(16) .
S1A O2A 1.443(15) .
S1A C1A 1.760(15) .
S1A C4A 1.851(15) .
C1A C2A 1.534(17) .
C1A H1A1 0.9900 .
C1A H1A2 0.9900 .
C2A C1A 1.534(17) 2_756
C2A C3A 1.538(17) 2_756
C2A C3A 1.538(17) .
C3A S2A 1.778(16) .
C3A H3A1 0.9900 .
C3A H3A2 0.9900 .
S2A O3A 1.414(16) .
S2A O4A 1.447(16) .
S2A C4A 1.825(16) .
C4A C16A 1.520(17) .
C4A C5A 1.533(16) .
C5A C6A 1.538(17) .
C5A H5A1 0.9900 .
C5A H5A2 0.9900 .
C6A N1A 1.482(16) .
C6A C10A 1.536(17) .
C6A C7A 1.547(17) .
C7A C8A 1.518(19) .
C7A H7A1 0.9900 .
C7A H7A2 0.9900 .
C8A O5A 1.443(18) .
C8A H8A1 0.9900 .
C8A H8A2 0.9900 .
C9A O5A 1.416(18) .
C9A C10A 1.502(19) .
C9A H9A1 0.9900 .
C9A H9A2 0.9900 .
C10A H10C 0.9900 .
C10A H10D 0.9900 .
C11A N1A 1.495(16) .
C11A C12A 1.529(18) .
C11A C15A 1.531(18) .
C11A C16A 1.558(17) .
N1A O6A 1.312(17) .
C12A C13A 1.541(18) .
C12A H12C 0.9900 .
C12A H12D 0.9900 .
C13A O7A 1.429(19) .
C13A H13C 0.9900 .
C13A H13D 0.9900 .
O7A C14A 1.407(19) .
C14A C15A 1.510(18) .
C14A H14C 0.9900 .
C14A H14D 0.9900 .
C15A H15C 0.9900 .
C15A H15D 0.9900 .
C16A H16C 0.9900 .
C16A H16D 0.9900 .
S1S O1S 1.511(4) .
S1S C1S 1.777(5) .
S1S C2S 1.795(6) .
C1S H1S1 0.9800 .
C1S H1S2 0.9800 .
C1S H1S3 0.9800 .
C2S H2S1 0.9800 .
C2S H2S2 0.9800 .
C2S H2S3 0.9800 .
S1T O1T 1.540(17) .
S1T C1T 1.749(18) .
S1T C2T 1.760(19) .
C1T H1T1 0.9800 .
C1T H1T2 0.9800 .
C1T H1T3 0.9800 .
C2T H2T1 0.9800 .
C2T H2T2 0.9800 .
C2T H2T3 0.9800 .
